data_1101008
loop_
_publ_author_name
'Hashimoto, Masao'
'Tajima, Fukue'
'Eda, Kazuo'
'Yamamura, Kimiaki'
'Okazaki, Tadashi'

_publ_section_title
;
 Exploration of plastic-like phases in alkylurea systems.
 A thermal and X-ray study
;
_journal_issue 1-3
_journal_name_full 'Journal of Molecular Structure'
_journal_page_first 23
_journal_page_last 33
_journal_paper_doi 10.1016/j.molstruc.2004.08.008
_journal_volume 734
_journal_year 2005
_chemical_formula_moiety 'C13 H28 N2 O'
_chemical_formula_sum 'C13 H28 N2 O'
_chemical_formula_weight 228.37
_chemical_melting_point 379.2
_chemical_name_common n-dodecylurea
_space_group_IT_number 15
_symmetry_cell_setting monoclinic
_symmetry_space_group_name_Hall '-C 2yc'
_symmetry_space_group_name_H-M 'C 1 2/c 1'
_atom_sites_solution_hydrogens geom
_atom_sites_solution_primary direct
_atom_sites_solution_secondary difmap
_cell_angle_alpha 90.00
_cell_angle_beta 95.624(4)
_cell_angle_gamma 90.00
_cell_formula_units_Z 8
_cell_length_a 42.430(10)
_cell_length_b 7.5982(18)
_cell_length_c 9.295(2)
_cell_measurement_reflns_used 1003
_cell_measurement_temperature 293(2)
_cell_measurement_theta_max 22.578
_cell_measurement_theta_min 2.202
_cell_volume 2982.3(12)
_diffrn_ambient_temperature 293(2)
_diffrn_measurement_device_type 'CCD area detector'
_diffrn_measurement_method 'phi and omega scans'
_diffrn_radiation_monochromator graphite
_diffrn_radiation_source 'fine-focus sealed tube'
_diffrn_radiation_type MoK\a
_diffrn_radiation_wavelength 0.71073
_diffrn_reflns_av_R_equivalents 0.0551
_diffrn_reflns_av_sigmaI/netI 0.0789
_diffrn_reflns_limit_h_max 51
_diffrn_reflns_limit_h_min -51
_diffrn_reflns_limit_k_max 9
_diffrn_reflns_limit_k_min -9
_diffrn_reflns_limit_l_max 9
_diffrn_reflns_limit_l_min -11
_diffrn_reflns_number 7775
_diffrn_reflns_theta_max 27.18
_diffrn_reflns_theta_min 1.93
_exptl_absorpt_coefficient_mu 0.064
_exptl_absorpt_correction_T_max 0.9974
_exptl_absorpt_correction_T_min 0.7754
_exptl_absorpt_correction_type empirical
_exptl_absorpt_process_details 'program SADABS ver. 2.03(Sheldrick)'
_exptl_crystal_colour colorless
_exptl_crystal_density_diffrn 1.017
_exptl_crystal_density_method 'not measured'
_exptl_crystal_F_000 1024
_exptl_crystal_size_max 0.64
_exptl_crystal_size_mid 0.45
_exptl_crystal_size_min 0.04
_refine_ls_extinction_method none
_refine_ls_goodness_of_fit_ref 0.905
_refine_ls_hydrogen_treatment mixed
_refine_ls_matrix_type full
_refine_ls_number_parameters 246
_refine_ls_number_reflns 2994
_refine_ls_number_restraints 0
_refine_ls_restrained_S_all 0.905
_refine_ls_R_factor_all 0.1497
_refine_ls_R_factor_gt 0.0563
_refine_ls_shift/su_max 0.000
_refine_ls_shift/su_mean 0.000
_refine_ls_structure_factor_coef Fsqd
_refine_ls_weighting_details 'calc w=1/[\s^2^(Fo^2^)+(0.0634P)^2^+0.0000P] where P=(Fo^2^+2Fc^2^)/3'
_refine_ls_weighting_scheme calc
_refine_ls_wR_factor_gt 0.1178
_refine_ls_wR_factor_ref 0.1392
_reflns_number_gt 1392
_reflns_number_total 2994
_reflns_threshold_expression >2sigma(I)
_cod_original_sg_symbol_H-M 'C 2/c'
_cod_database_code 1101008

loop_
_symmetry_equiv_pos_as_xyz
'x, y, z'
'-x, y, -z+1/2'
'x+1/2, y+1/2, z'
'-x+1/2, y+1/2, -z+1/2'
'-x, -y, -z'
'x, -y, z-1/2'
'-x+1/2, -y+1/2, -z'
'x+1/2, -y+1/2, z-1/2'

loop_
_atom_site_label
_atom_site_type_symbol
_atom_site_fract_x
_atom_site_fract_y
_atom_site_fract_z
_atom_site_U_iso_or_equiv
_atom_site_adp_type
_atom_site_occupancy
_atom_site_symmetry_multiplicity
_atom_site_calc_flag
_atom_site_refinement_flags
_atom_site_disorder_assembly
_atom_site_disorder_group
C1 C 0.19988(6) 0.2601(3) 0.5087(2) 0.0479(6) Uani 1 1 d . . .
C2 C 0.18386(6) 0.3999(3) 0.5882(2) 0.0484(6) Uani 1 1 d . . .
C3 C 0.17048(6) 0.5466(3) 0.4907(2) 0.0522(6) Uani 1 1 d . . .
C4 C 0.15290(6) 0.6861(3) 0.5668(2) 0.0531(6) Uani 1 1 d . . .
C5 C 0.13892(7) 0.8298(3) 0.4679(2) 0.0557(6) Uani 1 1 d . . .
C6 C 0.12143(7) 0.9695(3) 0.5435(3) 0.0598(7) Uani 1 1 d . . .
C7 C 0.10599(7) 1.1093(3) 0.4451(3) 0.0618(7) Uani 1 1 d . . .
C8 C 0.08881(7) 1.2503(3) 0.5210(3) 0.0678(7) Uani 1 1 d . . .
C9 C 0.07298(8) 1.3882(4) 0.4225(3) 0.0748(8) Uani 1 1 d . . .
C10 C 0.05655(8) 1.5323(4) 0.4975(3) 0.0830(9) Uani 1 1 d . . .
C11 C 0.04047(11) 1.6672(5) 0.3991(4) 0.1141(12) Uani 1 1 d . . .
C12 C 0.02417(8) 1.8093(4) 0.4767(4) 0.1478(15) Uani 1 1 d . . .
H12A H 0.0090 1.7570 0.5337 0.222 Uiso 1 1 calc R . .
H12B H 0.0136 1.8883 0.4073 0.222 Uiso 1 1 calc R . .
H12C H 0.0396 1.8733 0.5387 0.222 Uiso 1 1 calc R . .
C1U C 0.22535(4) -0.0257(3) 0.55596(19) 0.0407(5) Uani 1 1 d . . .
H1 H 0.2100(4) 0.129(2) 0.692(2) 0.041(6) Uiso 1 1 d . . .
H2 H 0.2346(4) -0.120(2) 0.745(2) 0.049(6) Uiso 1 1 d . . .
H3 H 0.2459(5) -0.245(3) 0.630(2) 0.081(8) Uiso 1 1 d . . .
H1A H 0.1858(4) 0.208(3) 0.433(2) 0.059(6) Uiso 1 1 d . . .
H2A H 0.1671(5) 0.353(3) 0.642(2) 0.077(7) Uiso 1 1 d . . .
H3A H 0.1564(5) 0.503(3) 0.414(2) 0.081(8) Uiso 1 1 d . . .
H4A H 0.1368(5) 0.634(3) 0.624(2) 0.069(7) Uiso 1 1 d . . .
H5A H 0.1249(5) 0.780(3) 0.393(3) 0.088(9) Uiso 1 1 d . . .
H6A H 0.1050(5) 0.917(3) 0.599(2) 0.078(8) Uiso 1 1 d . . .
H7A H 0.0916(5) 1.055(3) 0.372(3) 0.085(8) Uiso 1 1 d . . .
H8A H 0.0726(5) 1.194(3) 0.578(2) 0.081(8) Uiso 1 1 d . . .
H9A H 0.0576(5) 1.329(3) 0.348(3) 0.090(9) Uiso 1 1 d . . .
H10A H 0.0400(7) 1.474(4) 0.550(3) 0.117(11) Uiso 1 1 d . . .
H11A H 0.0234(8) 1.582(4) 0.334(4) 0.185(17) Uiso 1 1 d . . .
H1B H 0.2183(5) 0.314(3) 0.456(2) 0.065(6) Uiso 1 1 d . . .
H2B H 0.1993(4) 0.443(3) 0.668(2) 0.064(6) Uiso 1 1 d . . .
H3B H 0.1880(5) 0.593(3) 0.439(2) 0.069(7) Uiso 1 1 d . . .
H4B H 0.1682(4) 0.740(3) 0.646(2) 0.067(7) Uiso 1 1 d . . .
H5B H 0.1562(5) 0.881(3) 0.413(2) 0.070(7) Uiso 1 1 d . . .
H6B H 0.1366(5) 1.023(3) 0.618(2) 0.077(8) Uiso 1 1 d . . .
H7B H 0.1228(5) 1.169(3) 0.391(2) 0.063(7) Uiso 1 1 d . . .
H8B H 0.1033(6) 1.311(3) 0.596(3) 0.103(10) Uiso 1 1 d . . .
H9B H 0.0884(6) 1.435(3) 0.362(3) 0.106(10) Uiso 1 1 d . . .
H10B H 0.0726(7) 1.599(4) 0.562(3) 0.117(11) Uiso 1 1 d . . .
H11B H 0.0560(8) 1.718(5) 0.339(4) 0.167(18) Uiso 1 1 d . . .
N1 N 0.21177(4) 0.1197(2) 0.60348(18) 0.0488(5) Uani 1 1 d . . .
N2 N 0.23608(5) -0.1424(3) 0.65656(18) 0.0550(5) Uani 1 1 d . . .
O1 O 0.22809(3) -0.04813(17) 0.42583(13) 0.0522(4) Uani 1 1 d . . .

loop_
_atom_site_aniso_label
_atom_site_aniso_U_11
_atom_site_aniso_U_22
_atom_site_aniso_U_33
_atom_site_aniso_U_23
_atom_site_aniso_U_13
_atom_site_aniso_U_12
C1 0.0679(16) 0.0440(14) 0.0322(11) 0.0025(10) 0.0076(12) 0.0106(12)
C2 0.0636(15) 0.0460(15) 0.0362(12) -0.0013(10) 0.0076(12) 0.0092(12)
C3 0.0695(16) 0.0452(14) 0.0421(12) 0.0003(11) 0.0073(12) 0.0122(13)
C4 0.0689(16) 0.0453(14) 0.0452(13) 0.0015(11) 0.0061(13) 0.0114(13)
C5 0.0737(17) 0.0474(15) 0.0462(13) 0.0006(12) 0.0076(13) 0.0139(13)
C6 0.0765(17) 0.0521(16) 0.0508(14) -0.0009(13) 0.0064(14) 0.0164(14)
C7 0.0749(17) 0.0535(16) 0.0575(15) 0.0043(13) 0.0092(14) 0.0161(14)
C8 0.085(2) 0.0568(17) 0.0630(17) 0.0017(13) 0.0130(17) 0.0215(15)
C9 0.086(2) 0.0659(19) 0.0724(18) 0.0007(15) 0.0049(18) 0.0263(16)
C10 0.089(2) 0.0662(19) 0.094(2) -0.0027(18) 0.011(2) 0.0237(19)
C11 0.122(3) 0.089(3) 0.131(3) -0.003(2) 0.007(3) 0.050(3)
C12 0.139(3) 0.095(3) 0.209(4) -0.018(3) 0.015(3) 0.060(2)
C1U 0.0539(12) 0.0365(13) 0.0319(11) -0.0012(9) 0.0052(9) 0.0051(10)
N1 0.0736(12) 0.0463(11) 0.0269(10) -0.0010(8) 0.0063(9) 0.0141(10)
N2 0.0893(14) 0.0504(12) 0.0261(10) 0.0018(9) 0.0100(10) 0.0195(11)
O1 0.0857(11) 0.0454(9) 0.0267(7) 0.0004(6) 0.0114(6) 0.0135(8)
